data_1537271
loop_
_publ_author_name
'Latroche, M.'
'Brohan, L.'
'Marchand, R.'
'Tournoux, M.'

_publ_section_title
;
 Csx Ti O2 bronzes with hollandite structure: cationic ordering and
 physical properties
;
_journal_name_full 'Materials Research Bulletin'
_journal_page_first 139
_journal_page_last 148
_journal_volume 25
_journal_year 1990
_chemical_formula_sum 'Cs0.132 O2 Ti'
_chemical_name_systematic 'Cs.132 Ti O2'
_space_group_IT_number 88
_symmetry_space_group_name_Hall 'I 4bw -1bw'
_symmetry_space_group_name_H-M 'I 41/a :1'
_cell_angle_alpha 90
_cell_angle_beta 90
_cell_angle_gamma 90
_cell_formula_units_Z 32
_cell_length_a 14.525
_cell_length_b 14.525
_cell_length_c 5.943
_cell_volume 1253.828
_citation_journal_id_ASTM MRBUAC
_cod_data_source_file Latroche_MRBUAC_1990_1804.cif
_cod_data_source_block Cs0.132O2Ti1
_cod_original_sg_symbol_Hall '-I 4ad (x,y+1/4,z+1/8)'
_cod_original_formula_sum 'Cs0.132 O2 Ti1'
_cod_database_code 1537271

loop_
_symmetry_equiv_pos_as_xyz
x,y,z
-y,x+1/2,z+1/4
-x+1/2,-y+1/2,z+1/2
y+1/2,-x,z+3/4
-x,-y+1/2,-z+1/4
y,-x,-z
x-1/2,y,-z-1/4
-y-1/2,x+1/2,-z-1/2
x+1/2,y+1/2,z+1/2
-y+1/2,x+1,z+3/4
-x+1,-y+1,z+1
y+1,-x+1/2,z+5/4
-x+1/2,-y+1,-z+3/4
y+1/2,-x+1/2,-z+1/2
x,y+1/2,-z+1/4
-y,x+1,-z

loop_
_atom_site_label
_atom_site_type_symbol
_atom_site_fract_x
_atom_site_fract_y
_atom_site_fract_z
_atom_site_occupancy
_atom_site_U_iso_or_equiv
Cs1 Cs+1 0 0 0 0.8728 0.0
Ti1 Ti+3 0.2447 0.9075 0 1 0.0
O3 O-2 0.1866 0.1484 0.5 1 0.0
Cs2 Cs+1 0 0 0.4598 0.0912 0.0
O2 O-2 0.1836 0.9742 0.25 1 0.0
Ti2 Ti+3 0.7407 0.9094 0.25 1 0.0
O4 O-2 0.3522 0.1853 0.75 1 0.0
O1 O-2 0.5252 0.1833 0.5 1 0.0
